data_7004742
loop_
_publ_author_name
'Wang, Wen-Zhen'
'Ismayilov, Rayyat Huseyn'
'Wang, Rui-Ren'
'Huang, Yi-Lin'
'Yeh, Chen-Yu'
'Lee, Gene-Hsiang'
'Peng, Shie-Ming'

_publ_section_title
;
 First stable reduced form of [Co5]+10: fine tuning of linear
 pentacobalt(ii) complexes containing delocalized metal--metal bonds
 through ligand modification
;
_journal_issue 47
_journal_name_full 'Dalton Transactions'
_journal_page_first 6808
_journal_page_last 6816
_journal_paper_doi 10.1039/b811520f
_journal_year 2008
_chemical_formula_sum 'C56 H40 Cl14 Co5 N28'
_chemical_formula_weight 1896.11
_chemical_name_systematic
;
?
;
_space_group_IT_number 61
_symmetry_cell_setting orthorhombic
_symmetry_space_group_name_Hall '-P 2ac 2ab'
_symmetry_space_group_name_H-M 'P b c a'
_atom_sites_solution_hydrogens geom
_atom_sites_solution_primary direct
_atom_sites_solution_secondary difmap
_audit_creation_method SHELXL-97
_cell_angle_alpha 90.00
_cell_angle_beta 90.00
_cell_angle_gamma 90.00
_cell_formula_units_Z 4
_cell_length_a 22.6213(4)
_cell_length_b 12.8225(2)
_cell_length_c 24.5904(4)
_cell_measurement_reflns_used all
_cell_measurement_temperature 150(1)
_cell_measurement_theta_max 25.00
_cell_measurement_theta_min 1.00
_cell_volume 7132.7(2)
_computing_cell_refinement DENZO-SMN
_computing_data_collection 'NONIUS COLLECT'
_computing_data_reduction DENZO-SMN
_computing_molecular_graphics 'Bruker SHELXTL'
_computing_publication_material 'Bruker SHELXTL'
_computing_structure_refinement 'SHELXL-97 (Sheldrick, 1997)'
_computing_structure_solution 'SHELXS-97 (Sheldrick, 1990)'
_diffrn_ambient_temperature 150(1)
_diffrn_measured_fraction_theta_full 1.000
_diffrn_measured_fraction_theta_max 1.000
_diffrn_measurement_device_type 'NONIUS KappaCCD'
_diffrn_measurement_method '\w scans'
_diffrn_radiation_monochromator graphite
_diffrn_radiation_source 'fine-focus sealed tube'
_diffrn_radiation_type MoK\a
_diffrn_radiation_wavelength 0.71073
_diffrn_reflns_av_R_equivalents 0.0701
_diffrn_reflns_av_sigmaI/netI 0.0604
_diffrn_reflns_limit_h_max 29
_diffrn_reflns_limit_h_min -27
_diffrn_reflns_limit_k_max 16
_diffrn_reflns_limit_k_min -15
_diffrn_reflns_limit_l_max 24
_diffrn_reflns_limit_l_min -31
_diffrn_reflns_number 47098
_diffrn_reflns_theta_full 27.50
_diffrn_reflns_theta_max 27.50
_diffrn_reflns_theta_min 1.66
_exptl_absorpt_coefficient_mu 1.725
_exptl_absorpt_correction_T_max 0.980
_exptl_absorpt_correction_T_min 0.750
_exptl_absorpt_correction_type multi-scan
_exptl_crystal_colour dark-brown
_exptl_crystal_density_diffrn 1.766
_exptl_crystal_density_method 'not measured'
_exptl_crystal_description needle
_exptl_crystal_F_000 3780
_exptl_crystal_size_max 0.38
_exptl_crystal_size_mid 0.14
_exptl_crystal_size_min 0.02
_refine_diff_density_max 0.898
_refine_diff_density_min -0.858
_refine_diff_density_rms 0.128
_refine_ls_extinction_method none
_refine_ls_goodness_of_fit_ref 1.001
_refine_ls_hydrogen_treatment constr
_refine_ls_matrix_type full
_refine_ls_number_parameters 434
_refine_ls_number_reflns 8193
_refine_ls_number_restraints 0
_refine_ls_restrained_S_all 1.001
_refine_ls_R_factor_all 0.1040
_refine_ls_R_factor_gt 0.0630
_refine_ls_shift/su_max 0.004
_refine_ls_shift/su_mean 0.000
_refine_ls_structure_factor_coef Fsqd
_refine_ls_weighting_details 'calc w=1/[\s^2^(Fo^2^)+(0.0523P)^2^+43.8804P] where P=(Fo^2^+2Fc^2^)/3'
_refine_ls_weighting_scheme calc
_refine_ls_wR_factor_gt 0.1491
_refine_ls_wR_factor_ref 0.1660
_reflns_number_gt 5467
_reflns_number_total 8193
_reflns_threshold_expression >2sigma(I)
_cod_data_source_file b811520f.txt
_cod_data_source_block ic11731
_cod_depositor_comments
;
The following automatic conversions were performed:
'_symmetry_cell_setting' value 'Orthorhombic' changed to 'orthorhombic'
according to '/home/saulius/struct/CIF-dictionaries/cif_core.dic'
dictionary named 'cif_core.dic' version 2.4.1 from 2010-06-29.

Automatic conversion script
Id: cif_fix_enum 1527 2010-12-29 10:47:43Z saulius 
;
_cod_original_sg_symbol_H-M Pbca
_cod_database_code 7004742

loop_
_symmetry_equiv_pos_as_xyz
'x, y, z'
'-x+1/2, -y, z+1/2'
'-x, y+1/2, -z+1/2'
'x+1/2, -y+1/2, -z'
'-x, -y, -z'
'x-1/2, y, -z-1/2'
'x, -y-1/2, z-1/2'
'-x-1/2, y-1/2, z'

loop_
_atom_site_label
_atom_site_type_symbol
_atom_site_fract_x
_atom_site_fract_y
_atom_site_fract_z
_atom_site_U_iso_or_equiv
_atom_site_adp_type
_atom_site_occupancy
_atom_site_symmetry_multiplicity
_atom_site_calc_flag
_atom_site_refinement_flags
_atom_site_disorder_assembly
_atom_site_disorder_group
Co1 Co 0.04695(3) 0.62194(6) 0.66747(3) 0.02767(18) Uani 1 1 d . . .
Co2 Co 0.02276(3) 0.55923(5) 0.58332(3) 0.02141(16) Uani 1 1 d . . .
Co3 Co 0.0000 0.5000 0.5000 0.0193(2) Uani 1 2 d S . .
Cl1 Cl 0.07171(7) 0.68576(13) 0.75662(5) 0.0425(4) Uani 1 1 d . . .
N1 N 0.12146(19) 0.6708(4) 0.63325(17) 0.0324(10) Uani 1 1 d . . .
N3 N 0.02556(17) 0.6303(3) 0.46777(15) 0.0217(8) Uani 1 1 d . . .
N5 N 0.02971(19) 0.4372(3) 0.30933(16) 0.0290(10) Uani 1 1 d . . .
N8 N 0.0846(2) 0.4850(4) 0.67872(17) 0.0314(10) Uani 1 1 d . . .
N10 N 0.07933(17) 0.4445(3) 0.49212(16) 0.0224(8) Uani 1 1 d . . .
N12 N -0.0066(2) 0.2491(3) 0.35487(18) 0.0322(10) Uani 1 1 d . . .
C7 C 0.0624(3) 0.8159(4) 0.4233(2) 0.0365(13) Uani 1 1 d . . .
H7A H 0.0777 0.8787 0.4084 0.044 Uiso 0.50 1 calc PR A 1
H7'A H 0.0733 0.8814 0.4084 0.044 Uiso 0.50 1 d PR A 2
C20 C 0.1918(2) 0.3656(5) 0.4817(2) 0.0377(13) Uani 1 1 d . . .
H20A H 0.2294 0.3332 0.4789 0.045 Uiso 0.50 1 calc PR B 1
H20B H 0.2311 0.3408 0.4775 0.045 Uiso 0.50 1 d PR B 2
N2 N 0.0736(4) 0.6625(7) 0.5498(3) 0.0262(18) Uiso 0.50 1 d P C 1
N4 N 0.0253(3) 0.5459(6) 0.3849(3) 0.0215(16) Uiso 0.50 1 d P . 1
N6 N 0.2304(6) 0.7170(11) 0.5879(6) 0.035(4) Uiso 0.50 1 d P C 1
N7 N 0.1421(7) 0.5327(13) 0.2816(6) 0.040(5) Uiso 0.50 1 d P D 1
N9 N 0.0891(3) 0.4655(6) 0.5854(3) 0.0233(17) Uiso 0.50 1 d P C 1
N11 N 0.0603(4) 0.4340(7) 0.4013(3) 0.0267(18) Uiso 0.50 1 d P . 1
N13 N 0.1456(6) 0.3012(11) 0.6945(6) 0.040(4) Uiso 0.50 1 d P C 1
N14 N 0.0447(7) 0.0652(12) 0.3867(6) 0.050(4) Uiso 0.50 1 d P E 1
N2' N 0.0198(4) 0.6978(7) 0.5540(3) 0.0283(19) Uiso 0.50 1 d P . 2
N4' N -0.0233(3) 0.5806(6) 0.3902(3) 0.0214(16) Uiso 0.50 1 d P . 2
N7' N 0.1332(7) 0.5232(12) 0.2736(6) 0.037(4) Uiso 0.50 1 d P F 2
N9' N 0.1035(3) 0.5490(6) 0.5648(3) 0.0235(17) Uiso 0.50 1 d P C 2
N6' N 0.2257(7) 0.7354(13) 0.5800(6) 0.043(5) Uiso 0.50 1 d P C 2
N11' N 0.0415(3) 0.3477(6) 0.4201(3) 0.0239(17) Uiso 0.50 1 d P . 2
N13' N 0.1329(6) 0.2823(10) 0.6941(5) 0.033(3) Uiso 0.50 1 d P C 2
N14' N 0.0615(6) 0.0735(10) 0.3882(5) 0.033(3) Uiso 0.50 1 d P G 2
C1 C 0.1563(5) 0.7402(11) 0.6568(5) 0.040(3) Uiso 0.50 1 d P C 1
H1A H 0.1439 0.7732 0.6895 0.048 Uiso 0.50 1 calc PR C 1
C2 C 0.2103(6) 0.7653(12) 0.6347(5) 0.045(3) Uiso 0.50 1 d P C 1
H2A H 0.2341 0.8166 0.6518 0.054 Uiso 0.50 1 calc PR C 1
C3 C 0.1933(5) 0.6562(10) 0.5644(5) 0.042(3) Uiso 0.50 1 d P C 1
H3A H 0.2024 0.6339 0.5285 0.050 Uiso 0.50 1 calc PR C 1
C4 C 0.1397(5) 0.6197(9) 0.5876(4) 0.030(2) Uiso 0.50 1 d P C 1
C5 C 0.0323(5) 0.7160(8) 0.5001(4) 0.027(2) Uiso 0.50 1 d P C 1
C6 C 0.0518(6) 0.8071(10) 0.4789(5) 0.035(3) Uiso 0.50 1 d P C 1
H6A H 0.0582 0.8654 0.5021 0.042 Uiso 0.50 1 calc PR C 1
C8 C 0.0508(6) 0.7348(10) 0.3913(5) 0.028(3) Uiso 0.50 1 d P C 1
H8A H 0.0532 0.7423 0.3529 0.033 Uiso 0.50 1 calc PR C 1
C9 C 0.0353(5) 0.6391(8) 0.4138(4) 0.024(2) Uiso 0.50 1 d P C 1
C10 C 0.0529(4) 0.5188(8) 0.3379(4) 0.024(2) Uiso 0.50 1 d P D 1
C11 C 0.1074(5) 0.5598(9) 0.3194(4) 0.032(2) Uiso 0.50 1 d P D 1
H11A H 0.1205 0.6191 0.3392 0.039 Uiso 0.50 1 calc PR D 1
C12 C 0.1086(5) 0.4473(10) 0.2485(5) 0.035(2) Uiso 0.50 1 d P D 1
H12A H 0.1257 0.4235 0.2154 0.042 Uiso 0.50 1 calc PR D 1
C13 C 0.0565(5) 0.4053(10) 0.2644(4) 0.031(2) Uiso 0.50 1 d P D 1
H13A H 0.0389 0.3520 0.2431 0.037 Uiso 0.50 1 calc PR D 1
C14 C 0.0979(5) 0.4458(9) 0.7280(5) 0.035(3) Uiso 0.50 1 d P C 1
H14A H 0.0887 0.4861 0.7593 0.042 Uiso 0.50 1 calc PR C 1
C15 C 0.1239(6) 0.3515(10) 0.7350(5) 0.041(3) Uiso 0.50 1 d P C 1
H15A H 0.1261 0.3222 0.7704 0.050 Uiso 0.50 1 calc PR C 1
C16 C 0.1325(5) 0.3285(10) 0.6457(5) 0.038(3) Uiso 0.50 1 d P C 1
H16A H 0.1406 0.2826 0.6163 0.046 Uiso 0.50 1 calc PR C 1
C17 C 0.1052(4) 0.4292(8) 0.6351(4) 0.027(2) Uiso 0.50 1 d P C 1
C18 C 0.1157(5) 0.4355(10) 0.5367(4) 0.026(2) Uiso 0.50 1 d P C 1
C19 C 0.1735(5) 0.3988(10) 0.5315(5) 0.024(3) Uiso 0.50 1 d P C 1
H19A H 0.1993 0.3969 0.5619 0.029 Uiso 0.50 1 calc PR C 1
C21 C 0.1586(5) 0.3767(10) 0.4355(5) 0.032(3) Uiso 0.50 1 d P C 1
C23 C -0.0003(5) 0.2274(9) 0.4097(5) 0.034(2) Uiso 0.50 1 d P E 1
H23A H -0.0162 0.2727 0.4365 0.040 Uiso 0.50 1 calc PR E 1
C24 C 0.0309(5) 0.1346(10) 0.4250(5) 0.041(3) Uiso 0.50 1 d P E 1
H24A H 0.0415 0.1228 0.4618 0.049 Uiso 0.50 1 calc PR E 1
C25 C 0.0496(6) 0.0910(11) 0.3389(5) 0.048(3) Uiso 0.50 1 d P E 1
H25A H 0.0731 0.0513 0.3145 0.057 Uiso 0.50 1 calc PR E 1
C26 C 0.0195(6) 0.1811(10) 0.3211(6) 0.048(3) Uiso 0.50 1 d P E 1
H26A H 0.0176 0.1943 0.2831 0.057 Uiso 0.50 1 calc PR E 1
C1' C 0.1718(5) 0.6897(9) 0.6608(5) 0.032(2) Uiso 0.50 1 d P C 2
H1'A H 0.1709 0.6850 0.6993 0.039 Uiso 0.50 1 calc PR C 2
C2' C 0.2240(6) 0.7154(11) 0.6364(5) 0.041(3) Uiso 0.50 1 d P C 2
H2'A H 0.2592 0.7198 0.6574 0.050 Uiso 0.50 1 calc PR C 2
C3' C 0.1784(5) 0.7119(9) 0.5537(4) 0.030(2) Uiso 0.50 1 d P C 2
H3'A H 0.1806 0.7119 0.5151 0.036 Uiso 0.50 1 calc PR C 2
C4' C 0.1234(5) 0.6861(8) 0.5773(4) 0.029(2) Uiso 0.50 1 d P C 2
C5' C 0.0624(5) 0.6959(8) 0.4975(4) 0.024(2) Uiso 0.50 1 d P C 2
C6' C 0.0778(5) 0.7928(9) 0.4763(4) 0.029(2) Uiso 0.50 1 d P C 2
H6'A H 0.0986 0.8421 0.4979 0.035 Uiso 0.50 1 calc PR C 2
C8' C 0.0314(6) 0.7458(10) 0.3914(5) 0.028(3) Uiso 0.50 1 d P C 2
H8'A H 0.0241 0.7597 0.3541 0.033 Uiso 0.50 1 calc PR C 2
C9' C 0.0112(5) 0.6542(8) 0.4157(4) 0.024(2) Uiso 0.50 1 d P C 2
C10' C 0.0762(4) 0.4523(8) 0.3466(4) 0.027(2) Uiso 0.50 1 d P F 2
H10A H 0.0718 0.4295 0.3831 0.032 Uiso 0.50 1 calc PR F 2
C11' C 0.1290(6) 0.5006(10) 0.3305(5) 0.043(3) Uiso 0.50 1 d P F 2
H11B H 0.1596 0.5172 0.3555 0.052 Uiso 0.50 1 calc PR F 2
C12' C 0.0970(7) 0.5030(13) 0.2427(6) 0.054(3) Uiso 0.50 1 d P F 2
H12B H 0.1036 0.5183 0.2054 0.065 Uiso 0.50 1 calc PR F 2
C13' C 0.0448(6) 0.4576(11) 0.2575(5) 0.040(3) Uiso 0.50 1 d P F 2
H13B H 0.0176 0.4396 0.2296 0.048 Uiso 0.50 1 calc PR F 2
C14' C 0.1269(6) 0.4725(10) 0.7139(5) 0.039(3) Uiso 0.50 1 d P C 2
H14B H 0.1397 0.5306 0.7348 0.047 Uiso 0.50 1 calc PR C 2
C15' C 0.1534(6) 0.3775(11) 0.7217(6) 0.048(3) Uiso 0.50 1 d P C 2
H15B H 0.1861 0.3730 0.7458 0.058 Uiso 0.50 1 calc PR C 2
C16' C 0.0905(5) 0.3019(9) 0.6601(5) 0.035(2) Uiso 0.50 1 d P C 2
H16B H 0.0762 0.2444 0.6395 0.042 Uiso 0.50 1 calc PR C 2
C17' C 0.0630(5) 0.4003(9) 0.6501(4) 0.030(2) Uiso 0.50 1 d P . 2
C18' C 0.1214(5) 0.4772(9) 0.5266(4) 0.026(2) Uiso 0.50 1 d P C 2
C19' C 0.1779(5) 0.4330(10) 0.5245(5) 0.029(3) Uiso 0.50 1 d P C 2
H19B H 0.2063 0.4486 0.5518 0.034 Uiso 0.50 1 calc PR C 2
C21' C 0.1468(5) 0.3340(10) 0.4443(5) 0.031(2) Uiso 0.50 1 d P C 2
C22 C 0.1005(4) 0.4198(8) 0.4422(4) 0.023(2) Uiso 0.50 1 d P C 2
C22' C 0.0900(4) 0.3712(9) 0.4523(4) 0.024(2) Uiso 0.50 1 d P C 2
C23' C 0.0358(5) 0.2528(8) 0.3938(4) 0.030(2) Uiso 0.50 1 d P . 2
C24' C 0.0658(5) 0.1607(9) 0.4074(5) 0.037(3) Uiso 0.50 1 d P G 2
H24B H 0.0938 0.1673 0.4361 0.045 Uiso 0.50 1 calc PR G 2
C25' C 0.0100(5) 0.0689(9) 0.3453(4) 0.034(2) Uiso 0.50 1 d P G 2
H25B H -0.0009 0.0044 0.3292 0.040 Uiso 0.50 1 calc PR G 2
C26' C -0.0184(5) 0.1571(9) 0.3315(5) 0.036(3) Uiso 0.50 1 d P G 2
H26B H -0.0480 0.1540 0.3042 0.044 Uiso 0.50 1 calc PR G 2
C1S C 0.1559(3) 0.4165(7) 0.0565(3) 0.069(2) Uani 1 1 d . . .
H1SA H 0.1770 0.3496 0.0640 0.082 Uiso 1 1 calc R . .
Cl1S Cl 0.17589(10) 0.4610(2) -0.00831(10) 0.0820(6) Uani 1 1 d . . .
Cl2S Cl 0.08044(10) 0.3954(2) 0.06085(14) 0.1107(10) Uani 1 1 d . . .
Cl3S Cl 0.17756(14) 0.5097(3) 0.10488(13) 0.1230(11) Uani 1 1 d . . .
C2S C 0.2951(3) 0.3092(7) 0.3313(3) 0.068(2) Uani 1 1 d . . .
H2SA H 0.3339 0.2895 0.3146 0.082 Uiso 1 1 calc R . .
Cl4S Cl 0.27907(11) 0.2193(2) 0.38276(11) 0.0933(8) Uani 1 1 d . . .
Cl5S Cl 0.30170(12) 0.4349(2) 0.35808(10) 0.0933(8) Uani 1 1 d . . .
Cl6S Cl 0.24175(12) 0.3084(3) 0.28052(11) 0.1087(10) Uani 1 1 d . . .

loop_
_atom_site_aniso_label
_atom_site_aniso_U_11
_atom_site_aniso_U_22
_atom_site_aniso_U_33
_atom_site_aniso_U_23
_atom_site_aniso_U_13
_atom_site_aniso_U_12
Co1 0.0309(4) 0.0301(4) 0.0220(3) -0.0028(3) 0.0001(3) 0.0001(3)
Co2 0.0222(3) 0.0218(3) 0.0202(3) -0.0006(3) 0.0016(3) 0.0010(3)
Co3 0.0202(4) 0.0178(4) 0.0198(4) 0.0009(4) 0.0020(4) 0.0012(4)
Cl1 0.0498(9) 0.0513(9) 0.0263(7) -0.0103(6) -0.0025(6) -0.0019(7)
N1 0.032(2) 0.036(3) 0.030(2) -0.006(2) -0.0007(19) -0.004(2)
N3 0.023(2) 0.0189(19) 0.023(2) 0.0011(16) 0.0036(16) -0.0002(17)
N5 0.035(2) 0.033(2) 0.019(2) -0.0033(18) 0.0024(18) 0.003(2)
N8 0.035(2) 0.037(3) 0.022(2) 0.0005(19) -0.0042(18) 0.005(2)
N10 0.023(2) 0.020(2) 0.025(2) 0.0012(17) 0.0013(16) 0.0041(16)
N12 0.042(3) 0.025(2) 0.030(2) -0.0073(19) 0.003(2) 0.000(2)
C7 0.040(3) 0.025(3) 0.044(3) 0.012(2) 0.010(3) -0.001(2)
C20 0.025(3) 0.044(3) 0.044(3) -0.002(3) 0.001(2) 0.012(2)
C1S 0.045(4) 0.078(6) 0.083(6) 0.028(5) -0.001(4) -0.006(4)
Cl1S 0.0794(15) 0.0856(16) 0.0811(15) 0.0193(12) 0.0056(12) -0.0060(12)
Cl2S 0.0458(12) 0.108(2) 0.178(3) 0.024(2) 0.0206(15) -0.0055(12)
Cl3S 0.101(2) 0.162(3) 0.106(2) -0.032(2) 0.0308(17) -0.025(2)
C2S 0.054(4) 0.085(6) 0.067(5) -0.018(5) 0.009(4) -0.005(4)
Cl4S 0.0886(16) 0.0862(17) 0.1051(18) 0.0040(14) 0.0484(14) 0.0240(13)
Cl5S 0.0947(17) 0.0972(19) 0.0881(16) -0.0223(14) -0.0017(13) -0.0243(14)
Cl6S 0.0847(17) 0.149(3) 0.0928(17) -0.0275(18) -0.0218(14) -0.0291(17)

loop_
_atom_type_symbol
_atom_type_description
_atom_type_scat_dispersion_real
_atom_type_scat_dispersion_imag
_atom_type_scat_source
C C 0.0033 0.0016 'International Tables Vol C Tables 4.2.6.8 and 6.1.1.4'
H H 0.0000 0.0000 'International Tables Vol C Tables 4.2.6.8 and 6.1.1.4'
N N 0.0061 0.0033 'International Tables Vol C Tables 4.2.6.8 and 6.1.1.4'
Cl Cl 0.1484 0.1585 'International Tables Vol C Tables 4.2.6.8 and 6.1.1.4'
Co Co 0.3494 0.9721 'International Tables Vol C Tables 4.2.6.8 and 6.1.1.4'

loop_
_geom_angle_atom_site_label_1
_geom_angle_atom_site_label_2
_geom_angle_atom_site_label_3
_geom_angle
_geom_angle_site_symmetry_1
_geom_angle_site_symmetry_3
_geom_angle_publ_flag
N12 Co1 N8 171.33(18) 5_566 . ?
N12 Co1 N5 89.77(19) 5_566 5_566 ?
N8 Co1 N5 89.80(19) . 5_566 ?
N12 Co1 N1 90.58(19) 5_566 . ?
N8 Co1 N1 88.52(19) . . ?
N5 Co1 N1 171.18(17) 5_566 . ?
N12 Co1 Co2 86.09(13) 5_566 . ?
N8 Co1 Co2 85.24(12) . . ?
N5 Co1 Co2 85.21(12) 5_566 . ?
N1 Co1 Co2 86.02(13) . . ?
N12 Co1 Cl1 94.39(14) 5_566 . ?
N8 Co1 Cl1 94.28(13) . . ?
N5 Co1 Cl1 94.10(13) 5_566 . ?
N1 Co1 Cl1 94.66(13) . . ?
Co2 Co1 Cl1 179.16(6) . . ?
N11' Co2 N9' 141.3(4) 5_566 . ?
N11' Co2 N4 91.5(3) 5_566 5_566 ?
N9' Co2 N4 127.2(3) . 5_566 ?
N11' Co2 N4' 128.0(3) 5_566 5_566 ?
N9' Co2 N4' 90.6(3) . 5_566 ?
N4 Co2 N4' 36.6(3) 5_566 5_566 ?
N11' Co2 N2' 50.9(3) 5_566 . ?
N9' Co2 N2' 90.4(4) . . ?
N4 Co2 N2' 142.3(3) 5_566 . ?
N4' Co2 N2' 177.4(3) 5_566 . ?
N11' Co2 N11 39.1(3) 5_566 5_566 ?
N9' Co2 N11 177.1(3) . 5_566 ?
N4 Co2 N11 52.4(3) 5_566 5_566 ?
N4' Co2 N11 88.9(3) 5_566 5_566 ?
N2' Co2 N11 89.9(4) . 5_566 ?
N11' Co2 N9 178.7(4) 5_566 . ?
N9' Co2 N9 37.6(3) . . ?
N4 Co2 N9 89.6(3) 5_566 . ?
N4' Co2 N9 53.0(3) 5_566 . ?
N2' Co2 N9 128.0(3) . . ?
N11 Co2 N9 141.9(3) 5_566 . ?
N11' Co2 N2 90.3(4) 5_566 . ?
N9' Co2 N2 51.0(3) . . ?
N4 Co2 N2 178.0(3) 5_566 . ?
N4' Co2 N2 141.6(3) 5_566 . ?
N2' Co2 N2 39.4(3) . . ?
N11 Co2 N2 129.3(4) 5_566 . ?
N9 Co2 N2 88.6(3) . . ?
N11' Co2 Co3 89.8(2) 5_566 . ?
N9' Co2 Co3 88.8(2) . . ?
N4 Co2 Co3 90.2(2) 5_566 . ?
N4' Co2 Co3 89.8(2) 5_566 . ?
N2' Co2 Co3 87.8(3) . . ?
N11 Co2 Co3 88.3(2) 5_566 . ?
N9 Co2 Co3 89.5(2) . . ?
N2 Co2 Co3 88.8(2) . . ?
N11' Co2 Co1 90.1(2) 5_566 . ?
N9' Co2 Co1 90.6(2) . . ?
N4 Co2 Co1 90.8(2) 5_566 . ?
N4' Co2 Co1 91.1(2) 5_566 . ?
N2' Co2 Co1 91.3(3) . . ?
N11 Co2 Co1 92.3(2) 5_566 . ?
N9 Co2 Co1 90.5(2) . . ?
N2 Co2 Co1 90.1(2) . . ?
Co3 Co2 Co1 178.95(4) . . ?
N3 Co3 N3 180.0(2) 5_566 . ?
N3 Co3 N10 89.95(16) 5_566 5_566 ?
N3 Co3 N10 90.05(16) . 5_566 ?
N3 Co3 N10 90.05(16) 5_566 . ?
N3 Co3 N10 89.95(16) . . ?
N10 Co3 N10 180.0(2) 5_566 . ?
N3 Co3 Co2 89.24(12) 5_566 . ?
N3 Co3 Co2 90.76(12) . . ?
N10 Co3 Co2 89.82(12) 5_566 . ?
N10 Co3 Co2 90.18(12) . . ?
N3 Co3 Co2 90.76(12) 5_566 5_566 ?
N3 Co3 Co2 89.24(12) . 5_566 ?
N10 Co3 Co2 90.18(12) 5_566 5_566 ?
N10 Co3 Co2 89.82(12) . 5_566 ?
Co2 Co3 Co2 180.0 . 5_566 ?
C1 N1 C1' 32.3(6) . . ?
C1 N1 C4 120.3(8) . . ?
C1' N1 C4 104.1(7) . . ?
C1 N1 C4' 108.7(8) . . ?
C1' N1 C4' 116.4(7) . . ?
C4 N1 C4' 40.9(6) . . ?
C1 N1 Co1 122.2(6) . . ?
C1' N1 Co1 124.2(6) . . ?
C4 N1 Co1 117.0(5) . . ?
C4' N1 Co1 119.4(5) . . ?
C9 N3 C9' 24.7(5) . . ?
C9 N3 C5 119.2(7) . . ?
C9' N3 C5 113.2(7) . . ?
C9 N3 C5' 111.7(7) . . ?
C9' N3 C5' 120.2(7) . . ?
C5 N3 C5' 30.8(5) . . ?
C9 N3 Co3 121.5(5) . . ?
C9' N3 Co3 120.7(5) . . ?
C5 N3 Co3 119.3(5) . . ?
C5' N3 Co3 119.0(5) . . ?
C13 N5 C13' 32.3(6) . . ?
C13 N5 C10 119.3(7) . . ?
C13' N5 C10 103.9(8) . . ?
C13 N5 C10' 104.0(7) . . ?
C13' N5 C10' 113.6(7) . . ?
C10 N5 C10' 43.4(6) . . ?
C13 N5 Co1 121.6(6) . 5_566 ?
C13' N5 Co1 124.8(6) . 5_566 ?
C10 N5 Co1 118.9(5) . 5_566 ?
C10' N5 Co1 121.3(5) . 5_566 ?
C14' N8 C14 35.8(6) . . ?
C14' N8 C17 101.9(7) . . ?
C14 N8 C17 115.6(7) . . ?
C14' N8 C17' 120.1(8) . . ?
C14 N8 C17' 104.1(7) . . ?
C17 N8 C17' 46.6(6) . . ?
C14' N8 Co1 121.4(6) . . ?
C14 N8 Co1 123.8(6) . . ?
C17 N8 Co1 120.1(5) . . ?
C17' N8 Co1 118.4(5) . . ?
C18' N10 C22 113.3(7) . . ?
C18' N10 C18 25.6(5) . . ?
C22 N10 C18 119.4(7) . . ?
C18' N10 C22' 122.6(7) . . ?
C22 N10 C22' 30.1(5) . . ?
C18 N10 C22' 113.9(7) . . ?
C18' N10 Co3 118.6(5) . . ?
C22 N10 Co3 120.2(5) . . ?
C18 N10 Co3 120.3(5) . . ?
C22' N10 Co3 118.8(5) . . ?
C26' N12 C26 41.3(7) . . ?
C26' N12 C23' 118.3(8) . . ?
C26 N12 C23' 98.6(8) . . ?
C26' N12 C23 105.1(8) . . ?
C26 N12 C23 115.3(8) . . ?
C23' N12 C23 41.1(6) . . ?
C26' N12 Co1 121.9(6) . 5_566 ?
C26 N12 Co1 125.3(7) . 5_566 ?
C23' N12 Co1 119.7(5) . 5_566 ?
C23 N12 Co1 119.3(5) . 5_566 ?
C8 C7 C8' 19.4(7) . . ?
C8 C7 C6' 116.1(8) . . ?
C8' C7 C6' 121.5(8) . . ?
C8 C7 C6 118.9(8) . . ?
C8' C7 C6 114.6(8) . . ?
C6' C7 C6 25.8(6) . . ?
C19 C20 C21 123.1(8) . . ?
C19 C20 C19' 20.1(6) . . ?
C21 C20 C19' 115.9(8) . . ?
C19 C20 C21' 116.8(8) . . ?
C21 C20 C21' 26.6(6) . . ?
C19' C20 C21' 120.0(8) . . ?
C5 N2 C4 159.4(7) . . ?
C5 N2 Co2 104.9(6) . . ?
C4 N2 Co2 93.7(5) . . ?
C10 N4 C9 124.9(8) . . ?
C10 N4 N11 76.7(6) . . ?
C9 N4 N11 121.9(7) . . ?
C10 N4 Co2 115.6(6) . 5_566 ?
C9 N4 Co2 119.1(6) . 5_566 ?
N11 N4 Co2 64.4(4) . 5_566 ?
C3 N6 C2 115.5(13) . . ?
C11 N7 C12 106.0(12) . . ?
C17 N9 C18 124.2(9) . . ?
C17 N9 Co2 116.6(6) . . ?
C18 N9 Co2 119.2(7) . . ?
N4 N11 C10 43.9(4) . . ?
N4 N11 Co2 63.2(4) . 5_566 ?
C10 N11 Co2 92.8(5) . 5_566 ?
C15 N13 C16 119.9(13) . . ?
C25 N14 C24 121.2(15) . . ?
N11' N2' C5' 143.0(7) 5_566 . ?
N11' N2' C23' 45.2(5) 5_566 5_566 ?
C5' N2' C23' 159.1(7) . 5_566 ?
N11' N2' Co2 63.4(4) 5_566 . ?
C5' N2' Co2 106.0(6) . . ?
C23' N2' Co2 94.4(5) 5_566 . ?
C17' N4' C9' 125.7(9) 5_566 . ?
C17' N4' Co2 115.0(7) 5_566 5_566 ?
C9' N4' Co2 119.0(7) . 5_566 ?
C12' N7' C11' 123.6(16) . . ?
C18' N9' C4' 133.0(8) . . ?
C18' N9' Co2 119.7(7) . . ?
C4' N9' Co2 97.4(5) . . ?
C3' N6' C2' 115.3(14) . . ?
C23' N11' C22' 122.2(9) . . ?
C23' N11' N2' 77.8(7) . 5_566 ?
C22' N11' N2' 121.8(7) . 5_566 ?
C23' N11' C22 134.1(8) . . ?
C22' N11' C22 23.6(5) . . ?
N2' N11' C22 136.9(7) 5_566 . ?
C23' N11' Co2 117.7(7) . 5_566 ?
C22' N11' Co2 119.9(7) . 5_566 ?
N2' N11' Co2 65.7(4) 5_566 5_566 ?
C22 N11' Co2 105.9(5) . 5_566 ?
C16' N13' C15' 111.7(11) . . ?
C24' N14' C25' 110.8(11) . . ?
N1 C1 C2 120.8(12) . . ?
C1 C2 N6 121.2(13) . . ?
N6 C3 C4 125.3(12) . . ?
N1 C4 C3 115.5(9) . . ?
N1 C4 N2 91.4(6) . . ?
C3 C4 N2 113.1(9) . . ?
C6 C5 N3 120.5(9) . . ?
C6 C5 N2 116.7(9) . . ?
N3 C5 N2 99.0(7) . . ?
C5 C6 C7 120.2(10) . . ?
C7 C8 C9 120.3(10) . . ?
N3 C9 C8 120.3(9) . . ?
N3 C9 N4 113.5(8) . . ?
C8 C9 N4 126.1(10) . . ?
N4 C10 N5 117.2(8) . . ?
N4 C10 C11 125.3(9) . . ?
N5 C10 C11 117.0(8) . . ?
N4 C10 N11 59.4(5) . . ?
N5 C10 N11 90.9(6) . . ?
C11 C10 N11 113.4(8) . . ?
N7 C11 C10 132.4(12) . . ?
C13 C12 N7 123.4(11) . . ?
N5 C13 C12 121.2(10) . . ?
N8 C14 C15 123.1(11) . . ?
N13 C15 C14 121.0(13) . . ?
N13 C16 C17 120.5(12) . . ?
N9 C17 N8 115.7(8) . . ?
N9 C17 C16 125.4(9) . . ?
N8 C17 C16 117.8(9) . . ?
N10 C18 N9 113.7(8) . . ?
N10 C18 C19 121.0(9) . . ?
N9 C18 C19 125.3(10) . . ?
C20 C19 C18 118.3(10) . . ?
N12 C23 C24 118.3(10) . . ?
N14 C24 C23 119.0(12) . . ?
N14 C25 C26 118.5(14) . . ?
N12 C26 C25 123.5(12) . . ?
N1 C1' C2' 123.7(10) . . ?
C1' C2' N6' 119.9(12) . . ?
N6' C3' C4' 125.6(12) . . ?
N1 C4' C3' 117.9(9) . . ?
N1 C4' N9' 91.3(6) . . ?
C3' C4' N9' 111.7(8) . . ?
N3 C5' C6' 119.5(9) . . ?
N3 C5' N2' 95.7(7) . . ?
C6' C5' N2' 115.9(9) . . ?
C7 C6' C5' 118.8(9) . . ?
C7 C8' C9' 118.1(10) . . ?
N3 C9' N4' 114.3(8) . . ?
N3 C9' C8' 121.1(9) . . ?
N4' C9' C8' 124.6(10) . . ?
C11' C10' N5 120.9(9) . . ?
C10' C11' N7' 114.9(12) . . ?
N7' C12' C13' 122.6(16) . . ?
N5 C13' C12' 123.6(12) . . ?
N8 C14' C15' 121.7(12) . . ?
C14' C15' N13' 122.3(12) . . ?
N13' C16' C17' 127.1(11) . . ?
N4' C17' N8 117.5(9) 5_566 . ?
N4' C17' C16' 124.9(10) 5_566 . ?
N8 C17' C16' 116.9(9) . . ?
N10 C18' N9' 115.7(8) . . ?
N10 C18' C19' 119.9(9) . . ?
N9' C18' C19' 124.3(10) . . ?
C20 C19' C18' 118.9(10) . . ?
C22' C21' C20 118.1(9) . . ?
C22' C21' C22 27.8(5) . . ?
C20 C21' C22 107.8(9) . . ?
C22' C22 N10 76.8(12) . . ?
C22' C22 C21' 65.5(13) . . ?
N10 C22 C21' 112.5(8) . . ?
C22' C22 N11' 51.4(11) . . ?
N10 C22 N11' 98.0(7) . . ?
C21' C22 N11' 99.0(8) . . ?
C22 C22' N10 73.0(12) . . ?
C22 C22' N11' 105.0(14) . . ?
N10 C22' N11' 114.6(8) . . ?
C22 C22' C21' 86.6(14) . . ?
N10 C22' C21' 119.8(9) . . ?
N11' C22' C21' 125.3(9) . . ?
N12 C23' N11' 115.2(8) . . ?
N12 C23' C24' 118.8(9) . . ?
N11' C23' C24' 125.7(10) . . ?
N12 C23' N2' 91.1(6) . 5_566 ?
N11' C23' N2' 57.0(6) . 5_566 ?
C24' C23' N2' 116.0(9) . 5_566 ?
N14' C24' C23' 129.9(12) . . ?
C26' C25' N14' 119.5(10) . . ?
N12 C26' C25' 122.6(10) . . ?
Cl2S C1S Cl1S 111.3(5) . . ?
Cl2S C1S Cl3S 109.9(5) . . ?
Cl1S C1S Cl3S 108.8(4) . . ?
Cl6S C2S Cl5S 109.6(5) . . ?
Cl6S C2S Cl4S 111.8(5) . . ?
Cl5S C2S Cl4S 110.6(4) . . ?

loop_
_geom_bond_atom_site_label_1
_geom_bond_atom_site_label_2
_geom_bond_distance
_geom_bond_site_symmetry_2
_geom_bond_publ_flag
Co1 N12 1.967(5) 5_566 ?
Co1 N8 1.970(5) . ?
Co1 N5 1.977(4) 5_566 ?
Co1 N1 1.985(4) . ?
Co1 Co2 2.2865(9) . ?
Co1 Cl1 2.4062(15) . ?
Co2 N11' 1.883(8) 5_566 ?
Co2 N9' 1.887(8) . ?
Co2 N4 1.900(8) 5_566 ?
Co2 N4' 1.908(8) 5_566 ?
Co2 N2' 1.919(9) . ?
Co2 N11 1.920(8) 5_566 ?
Co2 N9 1.923(8) . ?
Co2 N2 1.937(8) . ?
Co2 Co3 2.2449(6) . ?
Co3 N3 1.937(4) 5_566 ?
Co3 N3 1.937(4) . ?
Co3 N10 1.940(4) 5_566 ?
Co3 N10 1.940(4) . ?
Co3 Co2 2.2449(6) 5_566 ?
N1 C1 1.322(13) . ?
N1 C1' 1.347(12) . ?
N1 C4 1.364(11) . ?
N1 C4' 1.389(11) . ?
N3 C9 1.351(11) . ?
N3 C9' 1.355(11) . ?
N3 C5 1.365(11) . ?
N3 C5' 1.391(11) . ?
N5 C13 1.324(12) . ?
N5 C13' 1.345(13) . ?
N5 C10 1.366(11) . ?
N5 C10' 1.409(11) . ?
N5 Co1 1.977(4) 5_566 ?
N8 C14' 1.301(13) . ?
N8 C14 1.346(12) . ?
N8 C17 1.371(11) . ?
N8 C17' 1.383(12) . ?
N10 C18' 1.341(11) . ?
N10 C22 1.354(10) . ?
N10 C18 1.377(11) . ?
N10 C22' 1.379(11) . ?
N12 C26' 1.339(12) . ?
N12 C26 1.341(14) . ?
N12 C23' 1.357(11) . ?
N12 C23 1.384(12) . ?
N12 Co1 1.967(5) 5_566 ?
C7 C8 1.329(13) . ?
C7 C8' 1.382(13) . ?
C7 C6' 1.382(12) . ?
C7 C6 1.394(13) . ?
C20 C19 1.361(12) . ?
C20 C21 1.369(12) . ?
C20 C19' 1.398(13) . ?
C20 C21' 1.432(13) . ?
N2 C5 1.685(13) . ?
N2 C4 1.845(13) . ?
N4 C10 1.360(12) . ?
N4 C9 1.408(13) . ?
N4 N11 1.687(11) . ?
N4 Co2 1.900(8) 5_566 ?
N6 C3 1.283(19) . ?
N6 C2 1.38(2) . ?
N7 C11 1.266(19) . ?
N7 C12 1.560(19) . ?
N9 C17 1.359(12) . ?
N9 C18 1.393(13) . ?
N11 C10 1.908(13) . ?
N11 Co2 1.920(8) 5_566 ?
N13 C15 1.283(18) . ?
N13 C16 1.286(18) . ?
N14 C25 1.224(19) . ?
N14 C24 1.334(19) . ?
N2' N11' 1.635(11) 5_566 ?
N2' C5' 1.690(13) . ?
N2' C23' 1.906(14) 5_566 ?
N4' C17' 1.358(13) 5_566 ?
N4' C9' 1.378(13) . ?
N4' Co2 1.908(8) 5_566 ?
N7' C12' 1.146(19) . ?
N7' C11' 1.43(2) . ?
N9' C18' 1.376(13) . ?
N9' C4' 1.840(13) . ?
N6' C3' 1.285(19) . ?
N6' C2' 1.41(2) . ?
N11' C23' 1.384(13) . ?
N11' C22' 1.385(12) . ?
N11' N2' 1.635(11) 5_566 ?
N11' C22 1.712(13) . ?
N11' Co2 1.883(8) 5_566 ?
N13' C16' 1.298(16) . ?
N13' C15' 1.471(19) . ?
N14' C24' 1.218(16) . ?
N14' C25' 1.573(17) . ?
C1 C2 1.375(17) . ?
C3 C4 1.420(16) . ?
C5 C6 1.353(16) . ?
C8 C9 1.391(16) . ?
C10 C11 1.415(14) . ?
C12 C13 1.354(16) . ?
C14 C15 1.356(17) . ?
C16 C17 1.455(16) . ?
C18 C19 1.394(15) . ?
C23 C24 1.433(16) . ?
C25 C26 1.412(18) . ?
C1' C2' 1.365(17) . ?
C3' C4' 1.412(15) . ?
C5' C6' 1.392(15) . ?
C8' C9' 1.394(16) . ?
C10' C11' 1.402(16) . ?
C12' C13' 1.367(19) . ?
C14' C15' 1.371(18) . ?
C16' C17' 1.429(15) . ?
C17' N4' 1.358(13) 5_566 ?
C18' C19' 1.400(16) . ?
C21' C22' 1.385(15) . ?
C21' C22 1.519(15) . ?
C22 C22' 0.711(11) . ?
C23' C24' 1.403(16) . ?
C23' N2' 1.906(14) 5_566 ?
C25' C26' 1.344(16) . ?
C1S Cl2S 1.731(7) . ?
C1S Cl1S 1.751(8) . ?
C1S Cl3S 1.756(9) . ?
C2S Cl6S 1.737(8) . ?
C2S Cl5S 1.748(9) . ?
C2S Cl4S 1.750(9) . ?
